data_7032661
loop_
_publ_author_name
'Du, Kejie'
'Liang, Jiewen'
'Wang, Yi'
'Kou, Junfeng'
'Qian, Chen'
'Ji, Liangnian'
'Chao, Hui'

_publ_section_title
;
 Dual inhibition of topoisomerases I and II\a by ruthenium(ii) complexes
 containing asymmetric tridentate ligands.
;
_journal_issue 46
_journal_name_full 'Dalton transactions (Cambridge, England : 2003)'
_journal_page_first 17303
_journal_page_last 17316
_journal_paper_doi 10.1039/c4dt02142h
_journal_volume 43
_journal_year 2014
_chemical_formula_moiety '[Ru(dtzp)(pta)][ClO~4~]~2'
_chemical_formula_sum 'C40 H26 Cl2 N10 O8 Ru S2'
_chemical_formula_weight 1010.80
_chemical_name_systematic
; 
 ? 
;
_space_group_IT_number 2
_symmetry_cell_setting triclinic
_symmetry_space_group_name_Hall '-P 1'
_symmetry_space_group_name_H-M 'P -1'
_atom_sites_solution_hydrogens geom
_atom_sites_solution_primary direct
_atom_sites_solution_secondary difmap
_audit_creation_method SHELXL-97
_cell_angle_alpha 108.327(3)
_cell_angle_beta 95.192(3)
_cell_angle_gamma 112.091(3)
_cell_formula_units_Z 2
_cell_length_a 12.006(2)
_cell_length_b 12.472(3)
_cell_length_c 15.858(3)
_cell_measurement_temperature 110(2)
_cell_volume 2029.0(7)
_computing_cell_refinement 'Bruker SMART (Bruker, 1998)'
_computing_data_collection 'Bruker SMART (Bruker, 1998)'
_computing_data_reduction 'Bruker SAINT + & SHELXTL (Bruker, 1998)'
_computing_molecular_graphics 'Bruker SHELXTL'
_computing_publication_material 'Bruker SHELXTL'
_computing_structure_refinement 'SHELXL-97 (Sheldrick, 1997)'
_computing_structure_solution 'SHELXS-97 (Sheldrick, 1990)'
_diffrn_ambient_temperature 110(2)
_diffrn_measured_fraction_theta_full 0.977
_diffrn_measured_fraction_theta_max 0.977
_diffrn_measurement_device_type 'Bruker SMART CCD area detector'
_diffrn_measurement_method 'phi and omega scans'
_diffrn_radiation_monochromator graphite
_diffrn_radiation_source 'fine-focus sealed tube'
_diffrn_radiation_type MoK\a
_diffrn_radiation_wavelength 0.71073
_diffrn_reflns_av_R_equivalents 0.0298
_diffrn_reflns_av_sigmaI/netI 0.0450
_diffrn_reflns_limit_h_max 15
_diffrn_reflns_limit_h_min -15
_diffrn_reflns_limit_k_max 15
_diffrn_reflns_limit_k_min -15
_diffrn_reflns_limit_l_max 20
_diffrn_reflns_limit_l_min -20
_diffrn_reflns_number 16671
_diffrn_reflns_theta_full 27.00
_diffrn_reflns_theta_max 27.00
_diffrn_reflns_theta_min 1.88
_exptl_absorpt_coefficient_mu 0.689
_exptl_absorpt_correction_T_max 0.8860
_exptl_absorpt_correction_T_min 0.8466
_exptl_absorpt_correction_type multi-scan
_exptl_absorpt_process_details 'SADABS (Bruker, 2002)'
_exptl_crystal_colour purplish-red
_exptl_crystal_density_diffrn 1.654
_exptl_crystal_density_method 'not measured'
_exptl_crystal_description bar
_exptl_crystal_F_000 1020
_exptl_crystal_size_max 0.25
_exptl_crystal_size_mid 0.22
_exptl_crystal_size_min 0.18
_refine_diff_density_max 1.389
_refine_diff_density_min -0.782
_refine_diff_density_rms 0.108
_refine_ls_extinction_method none
_refine_ls_goodness_of_fit_ref 1.044
_refine_ls_hydrogen_treatment constr
_refine_ls_matrix_type full
_refine_ls_number_parameters 568
_refine_ls_number_reflns 8667
_refine_ls_number_restraints 0
_refine_ls_restrained_S_all 1.044
_refine_ls_R_factor_all 0.0468
_refine_ls_R_factor_gt 0.0379
_refine_ls_shift/su_max 0.001
_refine_ls_shift/su_mean 0.000
_refine_ls_structure_factor_coef Fsqd
_refine_ls_weighting_details 'calc w=1/[\s^2^(Fo^2^)+(0.0599P)^2^+2.3513P] where P=(Fo^2^+2Fc^2^)/3'
_refine_ls_weighting_scheme calc
_refine_ls_wR_factor_gt 0.1015
_refine_ls_wR_factor_ref 0.1101
_reflns_number_gt 7410
_reflns_number_total 8667
_reflns_threshold_expression >2sigma(I)
_cod_data_source_file c4dt02142h2.cif
_cod_data_source_block Ru(dtzp)pta
_cod_depositor_comments
;
The following automatic conversions were performed:

'_symmetry_cell_setting' value 'Triclinic' changed to 'triclinic'
according to
/usr/data/users/saulius/crontab/automatic-downloads/rss-feeds/RSC/lib/dictionaries/cif_core.dic
dictionary named 'cif_core.dic' version 2.4.2 from 2011-04-26.

Automatic conversion script
Id: cif_fix_values 2827 2014-09-09 07:05:25Z andrius 

 Adding full bibliography for 7032660--7032662.cif.
;
_cod_original_cell_volume 2029.1(7)
_cod_original_sg_symbol_H-M P-1
_cod_database_code 7032661

loop_
_symmetry_equiv_pos_as_xyz
'x, y, z'
'-x, -y, -z'

loop_
_atom_site_label
_atom_site_type_symbol
_atom_site_fract_x
_atom_site_fract_y
_atom_site_fract_z
_atom_site_U_iso_or_equiv
_atom_site_adp_type
_atom_site_occupancy
_atom_site_symmetry_multiplicity
_atom_site_calc_flag
_atom_site_refinement_flags
Ru1 Ru 0.000244(18) 0.840809(18) 0.212746(14) 0.01419(8) Uani 1 1 d .
S1 S 0.10997(7) 0.90727(7) 0.50834(5) 0.02461(16) Uani 1 1 d .
S2 S -0.38975(6) 0.68493(7) 0.05130(5) 0.02337(16) Uani 1 1 d .
Cl1 Cl 0.59267(6) 0.36006(7) 0.17439(5) 0.02698(16) Uani 1 1 d .
Cl2 Cl 0.54704(7) 0.96800(7) 0.30440(5) 0.02878(17) Uani 1 1 d .
N1 N 0.0013(2) 0.6642(2) 0.16766(15) 0.0171(4) Uani 1 1 d .
N2 N 0.1395(2) 0.8738(2) 0.15320(15) 0.0165(4) Uani 1 1 d .
N3 N 0.0568(2) 1.0260(2) 0.23311(15) 0.0163(4) Uani 1 1 d .
N4 N 0.0018(2) 1.0978(2) 0.27645(15) 0.0180(5) Uani 1 1 d .
N5 N 0.2150(2) 1.1960(2) 0.21000(16) 0.0199(5) Uani 1 1 d .
N6 N -0.1549(2) 0.7824(2) 0.11052(15) 0.0164(4) Uani 1 1 d .
N7 N -0.1357(2) 0.7971(2) 0.27739(15) 0.0166(4) Uani 1 1 d .
N8 N 0.0985(2) 0.8891(2) 0.34241(16) 0.0181(5) Uani 1 1 d .
N9 N 0.9309(3) 0.1393(3) 0.07535(19) 0.0335(6) Uani 1 1 d .
N10 N 0.3392(4) 0.2926(5) 0.4282(3) 0.0792(15) Uani 1 1 d .
O1 O 0.4940(2) 0.3558(3) 0.22000(16) 0.0395(6) Uani 1 1 d .
O2 O 0.5592(3) 0.2361(2) 0.1081(2) 0.0550(8) Uani 1 1 d .
O3 O 0.6075(2) 0.4429(2) 0.12595(15) 0.0320(5) Uani 1 1 d .
O4 O 0.7040(2) 0.4006(4) 0.2395(2) 0.0710(11) Uani 1 1 d .
O5 O 0.5061(2) 0.9083(2) 0.36666(17) 0.0437(6) Uani 1 1 d .
O6 O 0.6747(3) 1.0533(3) 0.34076(19) 0.0596(9) Uani 1 1 d .
O7 O 0.5306(3) 0.8760(3) 0.21716(16) 0.0455(7) Uani 1 1 d .
O8 O 0.4745(3) 1.0353(3) 0.29490(19) 0.0558(8) Uani 1 1 d .
C1 C -0.0705(3) 0.5577(3) 0.17537(18) 0.0199(5) Uani 1 1 d .
H1 H -0.1375 0.5548 0.2036 0.024 Uiso 1 1 calc R
C2 C -0.0498(3) 0.4494(3) 0.1429(2) 0.0229(6) Uani 1 1 d .
H2 H -0.1035 0.3748 0.1487 0.027 Uiso 1 1 calc R
C3 C 0.0474(3) 0.4509(3) 0.10291(19) 0.0233(6) Uani 1 1 d .
H3 H 0.0620 0.3783 0.0820 0.028 Uiso 1 1 calc R
C4 C 0.1253(3) 0.5617(3) 0.09338(18) 0.0198(6) Uani 1 1 d .
C5 C 0.2306(3) 0.5780(3) 0.05383(19) 0.0232(6) Uani 1 1 d .
H5 H 0.2508 0.5092 0.0312 0.028 Uiso 1 1 calc R
C6 C 0.3023(3) 0.6881(3) 0.0475(2) 0.0240(6) Uani 1 1 d .
H6 H 0.3710 0.6944 0.0206 0.029 Uiso 1 1 calc R
C7 C 0.2758(3) 0.7950(3) 0.08089(18) 0.0199(6) Uani 1 1 d .
C8 C 0.1725(2) 0.7793(2) 0.11831(18) 0.0169(5) Uani 1 1 d .
C9 C 0.0976(2) 0.6649(2) 0.12629(17) 0.0171(5) Uani 1 1 d .
C10 C 0.3451(3) 0.9156(3) 0.08173(19) 0.0224(6) Uani 1 1 d .
H10 H 0.4153 0.9304 0.0560 0.027 Uiso 1 1 calc R
C11 C 0.3124(2) 1.0121(3) 0.11931(19) 0.0202(6) Uani 1 1 d .
H11 H 0.3605 1.0934 0.1209 0.024 Uiso 1 1 calc R
C12 C 0.2071(2) 0.9880(2) 0.15498(18) 0.0176(5) Uani 1 1 d .
C13 C 0.1580(2) 1.0764(2) 0.20066(18) 0.0180(5) Uani 1 1 d .
C14 C 0.1652(3) 1.2672(3) 0.25600(19) 0.0210(6) Uani 1 1 d .
C15 C 0.0554(3) 1.2162(3) 0.28676(18) 0.0197(6) Uani 1 1 d .
C16 C 0.0180(3) 1.3164(3) 0.32771(19) 0.0222(6) Uani 1 1 d .
C17 C -0.0821(3) 1.3234(3) 0.3611(2) 0.0244(6) Uani 1 1 d .
H17 H -0.1464 1.2517 0.3633 0.029 Uiso 1 1 calc R
C18 C -0.0855(3) 1.4421(3) 0.3921(2) 0.0286(7) Uani 1 1 d .
H18 H -0.1547 1.4483 0.4141 0.034 Uiso 1 1 calc R
C19 C 0.0068(3) 1.5477(3) 0.3914(2) 0.0308(7) Uani 1 1 d .
H19 H 0.0012 1.6252 0.4142 0.037 Uiso 1 1 calc R
C20 C 0.1104(3) 1.5427(3) 0.3571(2) 0.0282(7) Uani 1 1 d .
C21 C 0.1110(3) 1.4243(3) 0.3240(2) 0.0240(6) Uani 1 1 d .
C22 C 0.2034(3) 1.4013(3) 0.2821(2) 0.0235(6) Uani 1 1 d .
C23 C 0.2997(3) 1.4973(3) 0.2735(2) 0.0304(7) Uani 1 1 d .
H23 H 0.3620 1.4832 0.2451 0.036 Uiso 1 1 calc R
C24 C 0.3031(3) 1.6180(3) 0.3084(2) 0.0346(8) Uani 1 1 d .
H24 H 0.3704 1.6860 0.3044 0.042 Uiso 1 1 calc R
C25 C 0.2131(3) 1.6408(3) 0.3478(2) 0.0335(7) Uani 1 1 d .
H25 H 0.2190 1.7234 0.3694 0.040 Uiso 1 1 calc R
C26 C -0.1762(3) 0.7754(2) 0.02167(18) 0.0189(5) Uani 1 1 d .
H26 H -0.1115 0.8037 -0.0074 0.023 Uiso 1 1 calc R
C27 C -0.2978(3) 0.7245(3) -0.0206(2) 0.0225(6) Uani 1 1 d .
H27 H -0.3280 0.7125 -0.0819 0.027 Uiso 1 1 calc R
C28 C -0.2605(2) 0.7396(2) 0.13615(18) 0.0178(5) Uani 1 1 d .
C29 C -0.2547(3) 0.7451(2) 0.22973(19) 0.0183(5) Uani 1 1 d .
C30 C -0.3514(3) 0.7031(3) 0.2706(2) 0.0243(6) Uani 1 1 d .
H30 H -0.4351 0.6681 0.2378 0.029 Uiso 1 1 calc R
C31 C -0.3228(3) 0.7136(3) 0.3604(2) 0.0284(7) Uani 1 1 d .
H31 H -0.3878 0.6855 0.3894 0.034 Uiso 1 1 calc R
C32 C -0.2001(3) 0.7648(3) 0.4088(2) 0.0245(6) Uani 1 1 d .
H32 H -0.1806 0.7710 0.4701 0.029 Uiso 1 1 calc R
C33 C -0.1073(3) 0.8063(2) 0.36485(18) 0.0191(5) Uani 1 1 d .
C34 C 0.0267(3) 0.8629(2) 0.39942(18) 0.0185(5) Uani 1 1 d .
C35 C 0.2457(3) 0.9637(3) 0.4752(2) 0.0256(6) Uani 1 1 d .
H35 H 0.3260 1.0016 0.5144 0.031 Uiso 1 1 calc R
C36 C 0.2228(3) 0.9467(2) 0.38557(19) 0.0211(6) Uani 1 1 d .
H36 H 0.2866 0.9722 0.3551 0.025 Uiso 1 1 calc R
C37 C 0.7305(3) 0.0560(4) 0.1323(3) 0.0377(8) Uani 1 1 d .
C38 C 0.8428(3) 0.1021(3) 0.0995(2) 0.0266(6) Uani 1 1 d .
C39 C 0.5681(4) 0.3400(5) 0.4230(3) 0.0535(11) Uani 1 1 d .
C40 C 0.4390(4) 0.3136(5) 0.4264(3) 0.0531(11) Uani 1 1 d .

loop_
_atom_site_aniso_label
_atom_site_aniso_U_11
_atom_site_aniso_U_22
_atom_site_aniso_U_33
_atom_site_aniso_U_23
_atom_site_aniso_U_13
_atom_site_aniso_U_12
Ru1 0.01295(12) 0.01347(11) 0.01616(12) 0.00433(8) 0.00396(8) 0.00657(8)
S1 0.0317(4) 0.0221(3) 0.0173(3) 0.0044(3) 0.0018(3) 0.0120(3)
S2 0.0153(3) 0.0294(4) 0.0239(3) 0.0085(3) 0.0032(3) 0.0096(3)
Cl1 0.0172(3) 0.0355(4) 0.0312(4) 0.0174(3) 0.0082(3) 0.0099(3)
Cl2 0.0256(4) 0.0294(4) 0.0238(3) 0.0091(3) -0.0012(3) 0.0064(3)
N1 0.0163(11) 0.0164(11) 0.0165(10) 0.0038(9) 0.0025(8) 0.0074(9)
N2 0.0132(11) 0.0181(11) 0.0158(10) 0.0040(9) 0.0008(8) 0.0070(9)
N3 0.0157(11) 0.0143(10) 0.0192(11) 0.0059(9) 0.0045(9) 0.0071(9)
N4 0.0170(11) 0.0170(11) 0.0203(11) 0.0051(9) 0.0044(9) 0.0091(9)
N5 0.0171(11) 0.0178(11) 0.0242(12) 0.0084(9) 0.0047(9) 0.0064(9)
N6 0.0148(11) 0.0152(10) 0.0204(11) 0.0067(9) 0.0059(9) 0.0073(9)
N7 0.0191(11) 0.0146(10) 0.0186(11) 0.0053(9) 0.0065(9) 0.0101(9)
N8 0.0188(11) 0.0128(10) 0.0225(11) 0.0044(9) 0.0046(9) 0.0084(9)
N9 0.0268(15) 0.0386(16) 0.0305(14) 0.0143(12) 0.0056(12) 0.0087(12)
N10 0.053(3) 0.154(5) 0.053(2) 0.062(3) 0.0246(19) 0.044(3)
O1 0.0255(12) 0.0625(17) 0.0333(13) 0.0193(12) 0.0155(10) 0.0188(12)
O2 0.075(2) 0.0343(14) 0.070(2) 0.0265(14) 0.0487(17) 0.0262(14)
O3 0.0427(14) 0.0284(11) 0.0272(11) 0.0102(9) 0.0106(10) 0.0174(10)
O4 0.0179(13) 0.131(3) 0.070(2) 0.073(2) 0.0046(13) 0.0108(16)
O5 0.0326(14) 0.0447(15) 0.0380(14) 0.0213(12) -0.0016(11) -0.0022(11)
O6 0.0318(14) 0.076(2) 0.0394(15) 0.0312(15) -0.0049(11) -0.0136(14)
O7 0.0465(15) 0.0548(16) 0.0291(13) 0.0018(11) -0.0007(11) 0.0292(13)
O8 0.080(2) 0.0575(18) 0.0399(15) 0.0141(13) 0.0049(15) 0.0453(17)
C1 0.0195(14) 0.0195(13) 0.0192(13) 0.0054(10) 0.0036(10) 0.0087(11)
C2 0.0248(15) 0.0158(13) 0.0255(14) 0.0064(11) 0.0035(11) 0.0079(11)
C3 0.0285(15) 0.0197(13) 0.0224(14) 0.0042(11) 0.0023(11) 0.0150(12)
C4 0.0198(14) 0.0184(13) 0.0183(13) 0.0024(10) -0.0002(10) 0.0100(11)
C5 0.0251(15) 0.0250(14) 0.0214(13) 0.0024(11) 0.0054(11) 0.0180(12)
C6 0.0201(14) 0.0302(15) 0.0233(14) 0.0048(12) 0.0071(11) 0.0165(12)
C7 0.0168(13) 0.0246(14) 0.0173(13) 0.0046(11) 0.0031(10) 0.0108(11)
C8 0.0137(12) 0.0199(13) 0.0165(12) 0.0049(10) 0.0021(10) 0.0086(10)
C9 0.0155(13) 0.0197(13) 0.0148(12) 0.0046(10) 0.0017(10) 0.0081(10)
C10 0.0151(13) 0.0317(15) 0.0199(13) 0.0089(12) 0.0059(10) 0.0098(12)
C11 0.0143(13) 0.0234(14) 0.0233(13) 0.0120(11) 0.0047(10) 0.0057(11)
C12 0.0165(13) 0.0178(12) 0.0178(12) 0.0064(10) 0.0036(10) 0.0069(10)
C13 0.0151(13) 0.0195(13) 0.0183(12) 0.0068(10) 0.0017(10) 0.0069(11)
C14 0.0188(14) 0.0192(13) 0.0227(13) 0.0072(11) 0.0007(11) 0.0073(11)
C15 0.0204(14) 0.0196(13) 0.0181(13) 0.0043(10) 0.0016(10) 0.0106(11)
C16 0.0259(15) 0.0184(13) 0.0211(13) 0.0041(11) 0.0006(11) 0.0120(12)
C17 0.0277(16) 0.0229(14) 0.0229(14) 0.0051(11) 0.0045(12) 0.0144(12)
C18 0.0362(18) 0.0298(16) 0.0239(15) 0.0054(12) 0.0064(13) 0.0223(14)
C19 0.045(2) 0.0249(15) 0.0255(15) 0.0048(12) 0.0036(13) 0.0223(15)
C20 0.0382(18) 0.0210(14) 0.0234(14) 0.0051(12) -0.0018(13) 0.0155(13)
C21 0.0284(16) 0.0181(13) 0.0229(14) 0.0058(11) -0.0005(12) 0.0104(12)
C22 0.0247(15) 0.0195(14) 0.0232(14) 0.0058(11) 0.0017(11) 0.0091(12)
C23 0.0288(17) 0.0174(14) 0.0384(18) 0.0087(13) 0.0028(13) 0.0058(12)
C24 0.0389(19) 0.0169(14) 0.0391(18) 0.0094(13) 0.0034(15) 0.0050(13)
C25 0.046(2) 0.0167(14) 0.0350(17) 0.0075(13) 0.0035(15) 0.0137(14)
C26 0.0211(14) 0.0187(13) 0.0191(13) 0.0066(10) 0.0069(10) 0.0107(11)
C27 0.0234(15) 0.0259(14) 0.0201(13) 0.0064(11) 0.0061(11) 0.0142(12)
C28 0.0146(13) 0.0195(13) 0.0195(13) 0.0054(10) 0.0040(10) 0.0091(11)
C29 0.0187(13) 0.0164(12) 0.0214(13) 0.0056(10) 0.0074(11) 0.0097(11)
C30 0.0201(14) 0.0261(15) 0.0265(15) 0.0098(12) 0.0098(11) 0.0086(12)
C31 0.0286(16) 0.0293(16) 0.0288(15) 0.0122(13) 0.0170(13) 0.0108(13)
C32 0.0320(16) 0.0228(14) 0.0216(14) 0.0093(11) 0.0113(12) 0.0128(13)
C33 0.0223(14) 0.0162(12) 0.0191(13) 0.0048(10) 0.0063(11) 0.0097(11)
C34 0.0250(14) 0.0132(12) 0.0177(12) 0.0041(10) 0.0049(10) 0.0100(11)
C35 0.0259(15) 0.0197(13) 0.0267(15) 0.0052(11) -0.0010(12) 0.0098(12)
C36 0.0182(14) 0.0162(13) 0.0244(14) 0.0042(11) -0.0002(11) 0.0069(11)
C37 0.0271(17) 0.047(2) 0.0396(19) 0.0216(16) 0.0141(14) 0.0109(15)
C38 0.0283(16) 0.0282(15) 0.0213(14) 0.0089(12) 0.0022(12) 0.0113(13)
C39 0.044(2) 0.070(3) 0.050(2) 0.025(2) 0.0182(19) 0.025(2)
C40 0.050(3) 0.082(3) 0.032(2) 0.032(2) 0.0111(17) 0.024(2)

loop_
_atom_type_symbol
_atom_type_description
_atom_type_scat_dispersion_real
_atom_type_scat_dispersion_imag
_atom_type_scat_source
C C 0.0033 0.0016 'International Tables Vol C Tables 4.2.6.8 and 6.1.1.4'
H H 0.0000 0.0000 'International Tables Vol C Tables 4.2.6.8 and 6.1.1.4'
N N 0.0061 0.0033 'International Tables Vol C Tables 4.2.6.8 and 6.1.1.4'
O O 0.0106 0.0060 'International Tables Vol C Tables 4.2.6.8 and 6.1.1.4'
S S 0.1246 0.1234 'International Tables Vol C Tables 4.2.6.8 and 6.1.1.4'
Cl Cl 0.1484 0.1585 'International Tables Vol C Tables 4.2.6.8 and 6.1.1.4'
Ru Ru -1.2594 0.8363 'International Tables Vol C Tables 4.2.6.8 and 6.1.1.4'

loop_
_geom_angle_atom_site_label_1
_geom_angle_atom_site_label_2
_geom_angle_atom_site_label_3
_geom_angle
N2 Ru1 N7 174.57(9)
N2 Ru1 N3 77.48(9)
N7 Ru1 N3 106.77(9)
N2 Ru1 N8 98.25(9)
N7 Ru1 N8 78.52(9)
N3 Ru1 N8 90.53(9)
N2 Ru1 N6 104.99(9)
N7 Ru1 N6 78.39(9)
N3 Ru1 N6 93.50(8)
N8 Ru1 N6 156.74(9)
N2 Ru1 N1 79.92(9)
N7 Ru1 N1 95.77(9)
N3 Ru1 N1 157.39(9)
N8 Ru1 N1 92.30(8)
N6 Ru1 N1 92.70(8)
C35 S1 C34 90.18(14)
C28 S2 C27 89.90(14)
O4 Cl1 O1 109.66(17)
O4 Cl1 O3 110.65(17)
O1 Cl1 O3 109.76(15)
O4 Cl1 O2 110.4(2)
O1 Cl1 O2 108.30(16)
O3 Cl1 O2 108.00(15)
O6 Cl2 O5 108.76(15)
O6 Cl2 O7 110.25(19)
O5 Cl2 O7 109.77(17)
O6 Cl2 O8 109.8(2)
O5 Cl2 O8 108.60(19)
O7 Cl2 O8 109.67(16)
C1 N1 C9 117.4(2)
C1 N1 Ru1 131.36(19)
C9 N1 Ru1 111.19(17)
C12 N2 C8 120.8(2)
C12 N2 Ru1 121.61(18)
C8 N2 Ru1 117.25(18)
N4 N3 C13 120.4(2)
N4 N3 Ru1 124.31(18)
C13 N3 Ru1 115.27(17)
C15 N4 N3 115.2(2)
C14 N5 C13 113.6(2)
C28 N6 C26 111.4(2)
C28 N6 Ru1 112.81(18)
C26 N6 Ru1 135.75(19)
C29 N7 C33 121.3(2)
C29 N7 Ru1 119.19(18)
C33 N7 Ru1 119.06(18)
C34 N8 C36 111.9(2)
C34 N8 Ru1 113.39(18)
C36 N8 Ru1 134.7(2)
N1 C1 C2 122.0(3)
N1 C1 H1 119.0
C2 C1 H1 119.0
C3 C2 C1 120.5(3)
C3 C2 H2 119.8
C1 C2 H2 119.8
C2 C3 C4 119.2(3)
C2 C3 H3 120.4
C4 C3 H3 120.4
C9 C4 C3 116.8(3)
C9 C4 C5 117.5(3)
C3 C4 C5 125.7(3)
C6 C5 C4 122.5(3)
C6 C5 H5 118.7
C4 C5 H5 118.7
C5 C6 C7 120.9(3)
C5 C6 H6 119.5
C7 C6 H6 119.5
C8 C7 C10 116.5(2)
C8 C7 C6 116.8(3)
C10 C7 C6 126.7(3)
N2 C8 C7 122.1(3)
N2 C8 C9 115.1(2)
C7 C8 C9 122.7(2)
N1 C9 C4 124.1(3)
N1 C9 C8 116.4(2)
C4 C9 C8 119.6(2)
C11 C10 C7 121.0(3)
C11 C10 H10 119.5
C7 C10 H10 119.5
C10 C11 C12 118.8(3)
C10 C11 H11 120.6
C12 C11 H11 120.6
N2 C12 C11 120.8(2)
N2 C12 C13 111.1(2)
C11 C12 C13 128.1(3)
N5 C13 N3 126.0(2)
N5 C13 C12 119.5(3)
N3 C13 C12 114.4(2)
N5 C14 C15 121.8(2)
N5 C14 C22 129.5(3)
C15 C14 C22 108.7(2)
N4 C15 C14 122.8(2)
N4 C15 C16 128.9(3)
C14 C15 C16 108.3(2)
C17 C16 C21 119.8(3)
C17 C16 C15 135.4(3)
C21 C16 C15 104.7(3)
C16 C17 C18 117.5(3)
C16 C17 H17 121.3
C18 C17 H17 121.3
C19 C18 C17 122.8(3)
C19 C18 H18 118.6
C17 C18 H18 118.6
C18 C19 C20 120.8(3)
C18 C19 H19 119.6
C20 C19 H19 119.6
C21 C20 C19 116.0(3)
C21 C20 C25 114.9(3)
C19 C20 C25 129.1(3)
C20 C21 C16 123.1(3)
C20 C21 C22 123.3(3)
C16 C21 C22 113.6(3)
C23 C22 C21 120.2(3)
C23 C22 C14 135.2(3)
C21 C22 C14 104.6(3)
C22 C23 C24 117.6(3)
C22 C23 H23 121.2
C24 C23 H23 121.2
C25 C24 C23 122.6(3)
C25 C24 H24 118.7
C23 C24 H24 118.7
C24 C25 C20 121.4(3)
C24 C25 H25 119.3
C20 C25 H25 119.3
C27 C26 N6 114.1(3)
C27 C26 H26 123.0
N6 C26 H26 123.0
C26 C27 S2 111.0(2)
C26 C27 H27 124.5
S2 C27 H27 124.5
N6 C28 C29 118.7(2)
N6 C28 S2 113.5(2)
C29 C28 S2 127.8(2)
N7 C29 C30 120.5(3)
N7 C29 C28 110.7(2)
C30 C29 C28 128.8(3)
C31 C30 C29 118.4(3)
C31 C30 H30 120.8
C29 C30 H30 120.8
C30 C31 C32 121.0(3)
C30 C31 H31 119.5
C32 C31 H31 119.5
C33 C32 C31 118.1(3)
C33 C32 H32 121.0
C31 C32 H32 121.0
N7 C33 C32 120.7(3)
N7 C33 C34 110.2(2)
C32 C33 C34 129.1(3)
N8 C34 C33 118.5(2)
N8 C34 S1 112.9(2)
C33 C34 S1 128.6(2)
C36 C35 S1 110.8(2)
C36 C35 H35 124.6
S1 C35 H35 124.6
C35 C36 N8 114.2(3)
C35 C36 H36 122.9
N8 C36 H36 122.9
N9 C38 C37 179.0(4)
N10 C40 C39 179.5(6)

loop_
_geom_bond_atom_site_label_1
_geom_bond_atom_site_label_2
_geom_bond_distance
Ru1 N2 1.967(2)
Ru1 N7 1.999(2)
Ru1 N3 2.052(2)
Ru1 N8 2.057(2)
Ru1 N6 2.078(2)
Ru1 N1 2.097(2)
S1 C35 1.718(3)
S1 C34 1.720(3)
S2 C28 1.712(3)
S2 C27 1.713(3)
Cl1 O4 1.422(3)
Cl1 O1 1.436(2)
Cl1 O3 1.440(2)
Cl1 O2 1.446(3)
Cl2 O6 1.429(3)
Cl2 O5 1.431(3)
Cl2 O7 1.432(3)
Cl2 O8 1.446(3)
N1 C1 1.335(4)
N1 C9 1.379(3)
N2 C12 1.338(4)
N2 C8 1.354(3)
N3 N4 1.360(3)
N3 C13 1.371(4)
N4 C15 1.318(4)
N5 C14 1.323(4)
N5 C13 1.338(4)
N6 C28 1.334(4)
N6 C26 1.378(4)
N7 C29 1.354(3)
N7 C33 1.355(3)
N8 C34 1.335(4)
N8 C36 1.382(4)
N9 C38 1.139(4)
N10 C40 1.132(6)
C1 C2 1.410(4)
C1 H1 0.9500
C2 C3 1.375(4)
C2 H2 0.9500
C3 C4 1.411(4)
C3 H3 0.9500
C4 C9 1.404(4)
C4 C5 1.436(4)
C5 C6 1.361(4)
C5 H5 0.9500
C6 C7 1.438(4)
C6 H6 0.9500
C7 C8 1.397(4)
C7 C10 1.414(4)
C8 C9 1.424(4)
C10 C11 1.380(4)
C10 H10 0.9500
C11 C12 1.400(4)
C11 H11 0.9500
C12 C13 1.467(4)
C14 C15 1.436(4)
C14 C22 1.461(4)
C15 C16 1.467(4)
C16 C17 1.377(4)
C16 C21 1.411(4)
C17 C18 1.423(4)
C17 H17 0.9500
C18 C19 1.370(5)
C18 H18 0.9500
C19 C20 1.417(5)
C19 H19 0.9500
C20 C21 1.407(4)
C20 C25 1.432(5)
C21 C22 1.417(4)
C22 C23 1.370(4)
C23 C24 1.414(4)
C23 H23 0.9500
C24 C25 1.372(5)
C24 H24 0.9500
C25 H25 0.9500
C26 C27 1.357(4)
C26 H26 0.9500
C27 H27 0.9500
C28 C29 1.458(4)
C29 C30 1.391(4)
C30 C31 1.387(4)
C30 H30 0.9500
C31 C32 1.396(4)
C31 H31 0.9500
C32 C33 1.390(4)
C32 H32 0.9500
C33 C34 1.460(4)
C35 C36 1.355(4)
C35 H35 0.9500
C36 H36 0.9500
C37 C38 1.466(5)
C39 C40 1.469(6)

loop_
_geom_torsion_atom_site_label_1
_geom_torsion_atom_site_label_2
_geom_torsion_atom_site_label_3
_geom_torsion_atom_site_label_4
_geom_torsion
N2 Ru1 N1 C1 -179.7(2)
N7 Ru1 N1 C1 3.6(2)
N3 Ru1 N1 C1 179.2(2)
N8 Ru1 N1 C1 82.3(2)
N6 Ru1 N1 C1 -75.0(2)
N2 Ru1 N1 C9 2.96(17)
N7 Ru1 N1 C9 -173.70(17)
N3 Ru1 N1 C9 1.9(3)
N8 Ru1 N1 C9 -95.02(18)
N6 Ru1 N1 C9 107.70(17)
N7 Ru1 N2 C12 -138.6(9)
N3 Ru1 N2 C12 3.25(19)
N8 Ru1 N2 C12 -85.5(2)
N6 Ru1 N2 C12 93.6(2)
N1 Ru1 N2 C12 -176.3(2)
N7 Ru1 N2 C8 34.8(10)
N3 Ru1 N2 C8 176.6(2)
N8 Ru1 N2 C8 87.93(19)
N6 Ru1 N2 C8 -93.06(19)
N1 Ru1 N2 C8 -2.95(18)
N2 Ru1 N3 N4 178.7(2)
N7 Ru1 N3 N4 -4.9(2)
N8 Ru1 N3 N4 -83.0(2)
N6 Ru1 N3 N4 74.1(2)
N1 Ru1 N3 N4 179.73(19)
N2 Ru1 N3 C13 -2.27(17)
N7 Ru1 N3 C13 174.23(17)
N8 Ru1 N3 C13 96.07(19)
N6 Ru1 N3 C13 -106.85(18)
N1 Ru1 N3 C13 -1.2(3)
C13 N3 N4 C15 -2.3(3)
Ru1 N3 N4 C15 176.78(18)
N2 Ru1 N6 C28 171.39(18)
N7 Ru1 N6 C28 -4.23(18)
N3 Ru1 N6 C28 -110.65(18)
N8 Ru1 N6 C28 -11.1(3)
N1 Ru1 N6 C28 91.10(19)
N2 Ru1 N6 C26 -7.7(3)
N7 Ru1 N6 C26 176.7(3)
N3 Ru1 N6 C26 70.3(3)
N8 Ru1 N6 C26 169.8(2)
N1 Ru1 N6 C26 -88.0(2)
N2 Ru1 N7 C29 -123.9(9)
N3 Ru1 N7 C29 95.20(19)
N8 Ru1 N7 C29 -177.8(2)
N6 Ru1 N7 C29 5.01(19)
N1 Ru1 N7 C29 -86.57(19)
N2 Ru1 N7 C33 48.4(10)
N3 Ru1 N7 C33 -92.57(19)
N8 Ru1 N7 C33 -5.51(18)
N6 Ru1 N7 C33 177.2(2)
N1 Ru1 N7 C33 85.66(19)
N2 Ru1 N8 C34 -172.63(18)
N7 Ru1 N8 C34 2.94(17)
N3 Ru1 N8 C34 109.95(18)
N6 Ru1 N8 C34 9.8(3)
N1 Ru1 N8 C34 -92.48(18)
N2 Ru1 N8 C36 10.1(3)
N7 Ru1 N8 C36 -174.3(3)
N3 Ru1 N8 C36 -67.3(2)
N6 Ru1 N8 C36 -167.5(2)
N1 Ru1 N8 C36 90.2(2)
C9 N1 C1 C2 0.0(4)
Ru1 N1 C1 C2 -177.2(2)
N1 C1 C2 C3 1.0(4)
C1 C2 C3 C4 -1.0(4)
C2 C3 C4 C9 0.1(4)
C2 C3 C4 C5 179.6(3)
C9 C4 C5 C6 0.0(4)
C3 C4 C5 C6 -179.5(3)
C4 C5 C6 C7 0.1(4)
C5 C6 C7 C8 -1.0(4)
C5 C6 C7 C10 177.4(3)
C12 N2 C8 C7 -1.5(4)
Ru1 N2 C8 C7 -174.95(19)
C12 N2 C8 C9 175.8(2)
Ru1 N2 C8 C9 2.4(3)
C10 C7 C8 N2 0.4(4)
C6 C7 C8 N2 178.9(2)
C10 C7 C8 C9 -176.8(2)
C6 C7 C8 C9 1.8(4)
C1 N1 C9 C4 -1.0(4)
Ru1 N1 C9 C4 176.8(2)
C1 N1 C9 C8 179.6(2)
Ru1 N1 C9 C8 -2.6(3)
C3 C4 C9 N1 0.9(4)
C5 C4 C9 N1 -178.6(2)
C3 C4 C9 C8 -179.7(2)
C5 C4 C9 C8 0.8(4)
N2 C8 C9 N1 0.4(3)
C7 C8 C9 N1 177.7(2)
N2 C8 C9 C4 -179.1(2)
C7 C8 C9 C4 -1.8(4)
C8 C7 C10 C11 1.1(4)
C6 C7 C10 C11 -177.3(3)
C7 C10 C11 C12 -1.5(4)
C8 N2 C12 C11 1.2(4)
Ru1 N2 C12 C11 174.31(19)
C8 N2 C12 C13 -176.6(2)
Ru1 N2 C12 C13 -3.4(3)
C10 C11 C12 N2 0.3(4)
C10 C11 C12 C13 177.6(3)
C14 N5 C13 N3 0.6(4)
C14 N5 C13 C12 -177.0(2)
N4 N3 C13 N5 2.7(4)
Ru1 N3 C13 N5 -176.5(2)
N4 N3 C13 C12 -179.6(2)
Ru1 N3 C13 C12 1.2(3)
N2 C12 C13 N5 179.1(2)
C11 C12 C13 N5 1.5(4)
N2 C12 C13 N3 1.2(3)
C11 C12 C13 N3 -176.3(3)
C13 N5 C14 C15 -3.8(4)
C13 N5 C14 C22 178.0(3)
N3 N4 C15 C14 -1.0(4)
N3 N4 C15 C16 178.1(2)
N5 C14 C15 N4 4.3(4)
C22 C14 C15 N4 -177.1(3)
N5 C14 C15 C16 -174.9(2)
C22 C14 C15 C16 3.6(3)
N4 C15 C16 C17 -5.8(5)
C14 C15 C16 C17 173.4(3)
N4 C15 C16 C21 177.7(3)
C14 C15 C16 C21 -3.1(3)
C21 C16 C17 C18 -1.0(4)
C15 C16 C17 C18 -177.0(3)
C16 C17 C18 C19 -1.3(4)
C17 C18 C19 C20 1.5(5)
C18 C19 C20 C21 0.4(4)
C18 C19 C20 C25 177.7(3)
C19 C20 C21 C16 -2.7(4)
C25 C20 C21 C16 179.6(3)
C19 C20 C21 C22 175.8(3)
C25 C20 C21 C22 -1.9(4)
C17 C16 C21 C20 3.0(4)
C15 C16 C21 C20 -179.8(3)
C17 C16 C21 C22 -175.6(3)
C15 C16 C21 C22 1.5(3)
C20 C21 C22 C23 1.3(4)
C16 C21 C22 C23 179.9(3)
C20 C21 C22 C14 -178.0(3)
C16 C21 C22 C14 0.6(3)
N5 C14 C22 C23 -3.4(6)
C15 C14 C22 C23 178.3(3)
N5 C14 C22 C21 175.8(3)
C15 C14 C22 C21 -2.6(3)
C21 C22 C23 C24 0.5(5)
C14 C22 C23 C24 179.5(3)
C22 C23 C24 C25 -1.6(5)
C23 C24 C25 C20 0.9(5)
C21 C20 C25 C24 0.8(5)
C19 C20 C25 C24 -176.6(3)
C28 N6 C26 C27 -1.6(3)
Ru1 N6 C26 C27 177.50(19)
N6 C26 C27 S2 0.6(3)
C28 S2 C27 C26 0.4(2)
C26 N6 C28 C29 -177.5(2)
Ru1 N6 C28 C29 3.2(3)
C26 N6 C28 S2 1.9(3)
Ru1 N6 C28 S2 -177.40(12)
C27 S2 C28 N6 -1.4(2)
C27 S2 C28 C29 177.9(3)
C33 N7 C29 C30 2.0(4)
Ru1 N7 C29 C30 174.0(2)
C33 N7 C29 C28 -176.7(2)
Ru1 N7 C29 C28 -4.6(3)
N6 C28 C29 N7 0.7(3)
S2 C28 C29 N7 -178.60(19)
N6 C28 C29 C30 -177.8(3)
S2 C28 C29 C30 2.9(4)
N7 C29 C30 C31 -1.3(4)
C28 C29 C30 C31 177.1(3)
C29 C30 C31 C32 -0.1(4)
C30 C31 C32 C33 0.8(4)
C29 N7 C33 C32 -1.3(4)
Ru1 N7 C33 C32 -173.37(19)
C29 N7 C33 C34 178.7(2)
Ru1 N7 C33 C34 6.6(3)
C31 C32 C33 N7 -0.1(4)
C31 C32 C33 C34 180.0(3)
C36 N8 C34 C33 177.6(2)
Ru1 N8 C34 C33 -0.4(3)
C36 N8 C34 S1 -0.6(3)
Ru1 N8 C34 S1 -178.48(11)
N7 C33 C34 N8 -3.9(3)
C32 C33 C34 N8 176.1(3)
N7 C33 C34 S1 173.90(19)
C32 C33 C34 S1 -6.1(4)
C35 S1 C34 N8 0.4(2)
C35 S1 C34 C33 -177.5(2)
C34 S1 C35 C36 -0.1(2)
S1 C35 C36 N8 -0.1(3)
C34 N8 C36 C35 0.4(3)
Ru1 N8 C36 C35 177.77(19)
